data_1512149
loop_
_publ_author_name
'Udachin, Konstantin A.'
'Alavi, Saman'
'Ripmeester, John A.'

_publ_section_title
;
 Water--Halogen Interactions in Chlorine and Bromine Clathrate Hydrates:
 An Example of Multidirectional Halogen Bonding
;
_journal_issue 27
_journal_name_full 'The Journal of Physical Chemistry C'
_journal_page_first 14176
_journal_paper_doi 10.1021/jp402399r
_journal_volume 117
_journal_year 2013
_chemical_formula_sum 'Cl13.3 H92 O46'
_chemical_formula_weight 1300.22
_chemical_name_common 'chlorine hydrate'
_chemical_name_systematic
; 
 ? 
;
_space_group_IT_number 223
_symmetry_cell_setting cubic
_symmetry_space_group_name_Hall '-P 4n 2 3'
_symmetry_space_group_name_H-M 'P m -3 n'
_atom_sites_solution_hydrogens geom
_atom_sites_solution_primary direct
_atom_sites_solution_secondary difmap
_audit_creation_method SHELXL-97
_cell_angle_alpha 90.00
_cell_angle_beta 90.00
_cell_angle_gamma 90.00
_cell_formula_units_Z 1
_cell_length_a 11.97100(10)
_cell_length_b 11.97100(10)
_cell_length_c 11.97100(10)
_cell_measurement_temperature 173(2)
_cell_volume 1715.50(2)
_computing_cell_refinement 'SAINT (Bruker, 2006)'
_computing_data_collection 'APEX2 (Bruker, 2006)'
_computing_data_reduction 'SAINT (Bruker, 2006)'
_computing_molecular_graphics 'ATOMS V.5.0'
_computing_publication_material 'SHELXL-97 (Sheldrick, 1997)'
_computing_structure_refinement 'SHELXL-97 (Sheldrick, 1997)'
_computing_structure_solution 'SHELXS-97 (Sheldrick, 1990)'
_diffrn_ambient_temperature 173(2)
_diffrn_measured_fraction_theta_full 1.000
_diffrn_measured_fraction_theta_max 1.000
_diffrn_radiation_monochromator graphite
_diffrn_radiation_source 'fine-focus sealed tube'
_diffrn_radiation_type MoK\a
_diffrn_radiation_wavelength 0.71073
_diffrn_reflns_av_R_equivalents 0.0460
_diffrn_reflns_av_sigmaI/netI 0.0090
_diffrn_reflns_limit_h_max 16
_diffrn_reflns_limit_h_min -16
_diffrn_reflns_limit_k_max 16
_diffrn_reflns_limit_k_min -16
_diffrn_reflns_limit_l_max 16
_diffrn_reflns_limit_l_min -16
_diffrn_reflns_number 17919
_diffrn_reflns_theta_full 28.66
_diffrn_reflns_theta_max 28.66
_diffrn_reflns_theta_min 2.41
_exptl_absorpt_coefficient_mu 0.616
_exptl_absorpt_correction_T_max 0.8367
_exptl_absorpt_correction_T_min 0.7481
_exptl_absorpt_correction_type multi-scan
_exptl_absorpt_process_details sadabs
_exptl_crystal_density_diffrn 1.259
_exptl_crystal_density_method 'not measured'
_exptl_crystal_F_000 686
_exptl_crystal_size_max 0.50
_exptl_crystal_size_mid 0.40
_exptl_crystal_size_min 0.30
_refine_diff_density_max 0.078
_refine_diff_density_min -0.038
_refine_diff_density_rms 0.015
_refine_ls_extinction_method none
_refine_ls_goodness_of_fit_ref 1.016
_refine_ls_hydrogen_treatment mixed
_refine_ls_matrix_type full
_refine_ls_number_parameters 87
_refine_ls_number_reflns 429
_refine_ls_number_restraints 3
_refine_ls_restrained_S_all 1.014
_refine_ls_R_factor_all 0.0209
_refine_ls_R_factor_gt 0.0152
_refine_ls_shift/su_max 0.001
_refine_ls_shift/su_mean 0.000
_refine_ls_structure_factor_coef Fsqd
_refine_ls_weighting_details 'calc w=1/[\s^2^(Fo^2^)+(0.0254P)^2^+0.0000P] where P=(Fo^2^+2Fc^2^)/3'
_refine_ls_weighting_scheme calc
_refine_ls_wR_factor_gt 0.0342
_refine_ls_wR_factor_ref 0.0366
_reflns_number_gt 360
_reflns_number_total 429
_reflns_threshold_expression >2sigma(I)
_cod_data_source_file jp402399r_si_003.cif
_cod_data_source_block kos80
_cod_original_sg_symbol_H-M Pm-3n
_cod_original_formula_sum 'H92 Cl13.30 O46'
_cod_database_code 1512149

loop_
_symmetry_equiv_pos_as_xyz
'x, y, z'
'-x, -y, z'
'-x, y, -z'
'x, -y, -z'
'z, x, y'
'z, -x, -y'
'-z, -x, y'
'-z, x, -y'
'y, z, x'
'-y, z, -x'
'y, -z, -x'
'-y, -z, x'
'y+1/2, x+1/2, -z+1/2'
'-y+1/2, -x+1/2, -z+1/2'
'y+1/2, -x+1/2, z+1/2'
'-y+1/2, x+1/2, z+1/2'
'x+1/2, z+1/2, -y+1/2'
'-x+1/2, z+1/2, y+1/2'
'-x+1/2, -z+1/2, -y+1/2'
'x+1/2, -z+1/2, y+1/2'
'z+1/2, y+1/2, -x+1/2'
'z+1/2, -y+1/2, x+1/2'
'-z+1/2, y+1/2, x+1/2'
'-z+1/2, -y+1/2, -x+1/2'
'-x, -y, -z'
'x, y, -z'
'x, -y, z'
'-x, y, z'
'-z, -x, -y'
'-z, x, y'
'z, x, -y'
'z, -x, y'
'-y, -z, -x'
'y, -z, x'
'-y, z, x'
'y, z, -x'
'-y-1/2, -x-1/2, z-1/2'
'y-1/2, x-1/2, z-1/2'
'-y-1/2, x-1/2, -z-1/2'
'y-1/2, -x-1/2, -z-1/2'
'-x-1/2, -z-1/2, y-1/2'
'x-1/2, -z-1/2, -y-1/2'
'x-1/2, z-1/2, y-1/2'
'-x-1/2, z-1/2, -y-1/2'
'-z-1/2, -y-1/2, x-1/2'
'-z-1/2, y-1/2, -x-1/2'
'z-1/2, -y-1/2, -x-1/2'
'z-1/2, y-1/2, x-1/2'

loop_
_atom_site_label
_atom_site_type_symbol
_atom_site_fract_x
_atom_site_fract_y
_atom_site_fract_z
_atom_site_U_iso_or_equiv
_atom_site_adp_type
_atom_site_occupancy
_atom_site_symmetry_multiplicity
_atom_site_calc_flag
_atom_site_refinement_flags
_atom_site_disorder_assembly
_atom_site_disorder_group
O1 O 0.5000 0.38247(4) 0.19227(4) 0.03836(15) Uani 1 2 d S . .
O2 O 0.18376(3) 0.18376(3) 0.18376(3) 0.03869(16) Uani 1 3 d S . .
O3 O 0.5000 0.2500 0.0000 0.0380(2) Uani 1 8 d S . .
H1 H 0.5000 0.3507(12) 0.1323(14) 0.045(4) Uiso 0.50 2 d SP . .
H2 H 0.1284(9) 0.2185(9) 0.1632(8) 0.046(3) Uiso 0.50 1 d P . .
H3 H 0.2223(9) 0.2223(9) 0.2223(9) 0.055(5) Uiso 0.50 3 d SP . .
H4 H 0.5565(10) 0.3658(9) 0.2260(9) 0.051(3) Uiso 0.50 1 d P . .
H5 H 0.5000 0.2893(12) 0.0538(11) 0.047(4) Uiso 0.50 2 d SP . .
H6 H 0.5000 0.4482(12) 0.1866(11) 0.041(4) Uiso 0.50 2 d SP . .
Cl1 Cl 0.4280(18) 0.058(2) 0.2392(17) 0.065(5) Uani 0.04 1 d PD A -1
Cl2 Cl 0.5503(11) -0.0312(17) 0.1957(13) 0.060(6) Uani 0.04 1 d PD A -1
Cl3 Cl 0.5202(9) 0.0640(12) 0.1979(13) 0.084(3) Uani 0.08 1 d PD B -2
Cl4 Cl 0.4741(10) -0.0709(11) 0.2643(18) 0.091(6) Uani 0.08 1 d PD B -2
Cl1A Cl 0.038(3) 0.030(2) 0.066(3) 0.039(11) Uani 0.01 1 d PD C -3
Cl2A Cl -0.051(4) -0.020(12) -0.053(8) 0.145(15) Uani 0.01 1 d PD C -3

loop_
_atom_site_aniso_label
_atom_site_aniso_U_11
_atom_site_aniso_U_22
_atom_site_aniso_U_33
_atom_site_aniso_U_23
_atom_site_aniso_U_13
_atom_site_aniso_U_12
O1 0.0386(3) 0.0379(3) 0.0386(3) -0.00076(19) 0.000 0.000
O2 0.03869(16) 0.03869(16) 0.03869(16) 0.00020(13) 0.00020(13) 0.00020(13)
O3 0.0373(3) 0.0396(5) 0.0373(3) 0.000 0.000 0.000
Cl1 0.099(11) 0.053(9) 0.044(8) -0.011(7) -0.019(6) 0.040(8)
Cl2 0.045(4) 0.099(17) 0.035(4) -0.037(7) 0.011(3) -0.021(6)
Cl3 0.056(7) 0.105(5) 0.091(5) 0.063(4) -0.013(4) -0.016(4)
Cl4 0.058(8) 0.075(4) 0.140(11) 0.040(6) -0.024(9) -0.029(4)
Cl1A 0.05(2) 0.04(2) 0.026(6) -0.022(9) -0.036(13) 0.031(8)
Cl2A 0.021(11) 0.24(4) 0.17(5) -0.13(3) -0.013(12) 0.06(3)

loop_
_atom_type_symbol
_atom_type_description
_atom_type_scat_dispersion_real
_atom_type_scat_dispersion_imag
_atom_type_scat_source
O O 0.0106 0.0060 'International Tables Vol C Tables 4.2.6.8 and 6.1.1.4'
H H 0.0000 0.0000 'International Tables Vol C Tables 4.2.6.8 and 6.1.1.4'
Cl Cl 0.1484 0.1585 'International Tables Vol C Tables 4.2.6.8 and 6.1.1.4'

loop_
_geom_bond_atom_site_label_1
_geom_bond_atom_site_label_2
_geom_bond_distance
Cl1 Cl2 1.888(10)
Cl3 Cl4 1.883(9)
Cl1A Cl2A 1.870(16)
